data_7128098
loop_
_publ_author_name
'Li, Qi'
'Wei, Yongge'

_publ_section_title
;
 Unprecedented monofunctionalized \b-Anderson clusters:
 [R<sub>1</sub>R<sub>2</sub>C(CH<sub>2</sub>O)<sub>2</sub>Mn<sup>IV</sup>W<sub>6</sub>O<sub>22</sub>]<sup>6-</sup>,
 a class of potential candidates for new inorganic linkers.
;
_journal_issue 32
_journal_name_full 'Chemical communications (Cambridge, England)'
_journal_page_first 3865
_journal_page_last 3868
_journal_paper_doi 10.1039/d1cc00563d
_journal_volume 57
_journal_year 2021
_chemical_formula_moiety 'C5 H30 K3 Mn Na3 O36 W6'
_chemical_formula_sum 'C5 H30 K3 Mn Na3 O36 W6'
_chemical_formula_weight 2010.60
_space_group_crystal_system monoclinic
_space_group_IT_number 14
_space_group_name_Hall '-P 2yn'
_space_group_name_H-M_alt 'P 1 21/n 1'
_atom_sites_solution_hydrogens mixed
_audit_creation_date 2020-09-01
_audit_creation_method
;
Olex2 1.2
(compiled 2018.05.29 svn.r3508 for OlexSys, GUI svn.r5506)
;
_audit_update_record
;
2020-09-01 deposited with the CCDC.	2021-03-19 downloaded from the CCDC.
;
_cell_angle_alpha 90
_cell_angle_beta 91.781(2)
_cell_angle_gamma 90
_cell_formula_units_Z 4
_cell_length_a 13.2176(4)
_cell_length_b 16.9304(4)
_cell_length_c 16.1942(4)
_cell_measurement_reflns_used 8170
_cell_measurement_temperature 100.01(10)
_cell_measurement_theta_max 30.1600
_cell_measurement_theta_min 3.9360
_cell_volume 3622.18(17)
_computing_cell_refinement 'CrysAlisPro 1.171.39.33c (Rigaku OD, 2017)'
_computing_data_collection 'CrysAlisPro 1.171.39.33c (Rigaku OD, 2017)'
_computing_data_reduction 'CrysAlisPro 1.171.39.33c (Rigaku OD, 2017)'
_computing_molecular_graphics 'Olex2 (Dolomanov et al., 2009)'
_computing_publication_material 'Olex2 (Dolomanov et al., 2009)'
_computing_structure_refinement 'ShelXL (Sheldrick, 2015)'
_diffrn_ambient_environment N~2~
_diffrn_ambient_temperature 100.01(10)
_diffrn_detector 'CCD plate'
_diffrn_detector_area_resol_mean 5.2137
_diffrn_detector_type AtlasS2
_diffrn_measured_fraction_theta_full 0.998
_diffrn_measured_fraction_theta_max 0.998
_diffrn_measurement_details
;
List of Runs (angles in degrees, time in seconds):

  # Type    Start    End  Width  t~exp~   \w     \q     \k     \f   Frames
#--------------------------------------------------------------------------
  1  \w    -62.00 -28.00   1.00    8.39    --   12.19 -77.00   0.00   34
  2  \w    -89.00 -56.00   1.00    8.39    --  -13.91 178.00-150.00   33
  3  \w   -100.00  71.00   1.00    8.39    --  -13.91   0.00 -30.00  171
;
_diffrn_measurement_device 'four-circle diffractometer'
_diffrn_measurement_device_type 'SuperNova, Dual, Cu at home/near, AtlasS2'
_diffrn_measurement_method '\w scans'
_diffrn_orient_matrix_type 'CrysAlisPro convention (1999,Acta A55,543-557)'
_diffrn_orient_matrix_UB_11 -0.0087394000
_diffrn_orient_matrix_UB_12 -0.0067488000
_diffrn_orient_matrix_UB_13 -0.0428605000
_diffrn_orient_matrix_UB_21 -0.0401129000
_diffrn_orient_matrix_UB_22 -0.0261715000
_diffrn_orient_matrix_UB_23 0.0089579000
_diffrn_orient_matrix_UB_31 -0.0346601000
_diffrn_orient_matrix_UB_32 0.0319728000
_diffrn_orient_matrix_UB_33 -0.0017158000
_diffrn_radiation_monochromator mirror
_diffrn_radiation_probe x-ray
_diffrn_radiation_type MoK\a
_diffrn_radiation_wavelength 0.71073
_diffrn_reflns_av_R_equivalents 0.0364
_diffrn_reflns_av_unetI/netI 0.0399
_diffrn_reflns_Laue_measured_fraction_full 0.998
_diffrn_reflns_Laue_measured_fraction_max 0.998
_diffrn_reflns_limit_h_max 15
_diffrn_reflns_limit_h_min -13
_diffrn_reflns_limit_k_max 20
_diffrn_reflns_limit_k_min -16
_diffrn_reflns_limit_l_max 19
_diffrn_reflns_limit_l_min -19
_diffrn_reflns_number 18952
_diffrn_reflns_point_group_measured_fraction_full 0.998
_diffrn_reflns_point_group_measured_fraction_max 0.998
_diffrn_reflns_theta_full 25.009
_diffrn_reflns_theta_max 25.009
_diffrn_reflns_theta_min 3.311
_diffrn_source 'micro-focus sealed X-ray tube'
_diffrn_source_type 'SuperNova (Mo) X-ray Source'
_exptl_absorpt_coefficient_mu 19.807
_exptl_absorpt_correction_T_max 0.0644
_exptl_absorpt_correction_T_min 0.0366
_exptl_absorpt_correction_type cylinder
_exptl_absorpt_process_details
;
Interpolation using  Int.Tab. Vol. C (1992) p. 523,Tab. 6.3.3.3
for values of muR in the range 0-2.5, and Int.Tab. Vol.II (1959)
p.302; Table 5.3.6 B for muR in the range 2.6-10.0.
The interpolation procedure of C.W.Dwiggins Jr (Acta Cryst.(1975)
A31,146-148) is used with some modification.
;
_exptl_crystal_colour orange
_exptl_crystal_colour_primary orange
_exptl_crystal_density_diffrn 3.687
_exptl_crystal_description block
_exptl_crystal_F_000 3628
_exptl_crystal_size_max 0.1
_exptl_crystal_size_mid 0.1
_exptl_crystal_size_min 0.1
_refine_diff_density_max 0.949
_refine_diff_density_min -1.147
_refine_diff_density_rms 0.213
_refine_ls_extinction_method none
_refine_ls_goodness_of_fit_ref 1.053
_refine_ls_hydrogen_treatment constr
_refine_ls_matrix_type full
_refine_ls_number_parameters 498
_refine_ls_number_reflns 6386
_refine_ls_number_restraints 0
_refine_ls_restrained_S_all 1.053
_refine_ls_R_factor_all 0.0325
_refine_ls_R_factor_gt 0.0269
_refine_ls_shift/su_max 0.002
_refine_ls_shift/su_mean 0.000
_refine_ls_structure_factor_coef Fsqd
_refine_ls_weighting_details 'w=1/[\s^2^(Fo^2^)+(0.0115P)^2^] where P=(Fo^2^+2Fc^2^)/3'
_refine_ls_weighting_scheme calc
_refine_ls_wR_factor_gt 0.0496
_refine_ls_wR_factor_ref 0.0519
_reflns_Friedel_coverage 0.000
_reflns_number_gt 5654
_reflns_number_total 6386
_reflns_threshold_expression 'I > 2\s(I)'
_cod_data_source_file d1cc00563d2.cif
_cod_data_source_block mnw6beta-1
_cod_depositor_comments 'Adding full bibliography for 7128098--7128102.cif.'
_cod_original_cell_volume 3622.18(15)
_cod_database_code 7128098
_shelx_shelxl_version_number 2014/7
_chemical_oxdiff_formula 'Mn W O Na K'
_shelx_space_group_comment
;
The symmetry employed for this shelxl refinement is uniquely defined
by the following loop, which should always be used as a source of
symmetry information in preference to the above space-group names.
They are only intended as comments.
;
_shelx_estimated_absorpt_t_max 0.242
_shelx_estimated_absorpt_t_min 0.242
_reflns_odcompleteness_completeness 99.71
_reflns_odcompleteness_iscentric 1
_reflns_odcompleteness_theta 27.42
_olex2_refinement_description
;
1. Fixed Uiso
 At 1.2 times of:
  All C(H,H) groups
 At 1.5 times of:
  All O(H) groups, All O(H,H) groups
2.a Rotating group:
 O5W(H5WA,H5WB), O4W(H4WA,H4WB), O6W(H6WA,H6WB), O2W(H2WA,H2WB), O3W(H3WA,
 H3WB), O9W(H9WA,H9WB), O1W(H1WA,H1WB), O8W(H8WA,H8WB), O10W(H10A,H10B),
 O7W(H7WA,H7WB)
2.b Secondary CH2 refined with riding coordinates:
 C2(H2A,H2B), C4(H4A,H4B), C1(H1A,H1B), C5(H5A,H5B)
2.c Idealised tetrahedral OH refined with riding coordinates:
 O26(H26)
2.d Idealised tetrahedral OH refined as rotating group:
 O25(H25)
;
_olex2_submission_special_instructions 'No special instructions were received'
_oxdiff_exptl_absorpt_empirical_details
;
Empirical correction (ABSPACK) includes:
- Absorption correction using spherical harmonics
- Frame scaling
;
_oxdiff_exptl_absorpt_empirical_full_max 1.715
_oxdiff_exptl_absorpt_empirical_full_min 0.814

loop_
_space_group_symop_operation_xyz
'x, y, z'
'-x+1/2, y+1/2, -z+1/2'
'-x, -y, -z'
'x-1/2, -y-1/2, z-1/2'

loop_
_atom_site_label
_atom_site_type_symbol
_atom_site_fract_x
_atom_site_fract_y
_atom_site_fract_z
_atom_site_U_iso_or_equiv
_atom_site_adp_type
_atom_site_occupancy
_atom_site_site_symmetry_order
_atom_site_calc_flag
_atom_site_refinement_flags_posn
_atom_site_refinement_flags_adp
_atom_site_refinement_flags_occupancy
_atom_site_disorder_assembly
_atom_site_disorder_group
W4 W 0.41340(2) 0.15910(2) 0.63800(2) 0.01185(7) Uani 1 1 d . . . . .
W5 W 0.08104(2) 0.34925(2) 0.63281(2) 0.01210(8) Uani 1 1 d . . . . .
W3 W 0.41004(2) 0.34807(2) 0.63322(2) 0.01207(8) Uani 1 1 d . . . . .
W6 W 0.08517(2) 0.16178(2) 0.65470(2) 0.01224(8) Uani 1 1 d . . . . .
W1 W 0.24213(2) 0.43711(2) 0.51522(2) 0.01255(8) Uani 1 1 d . . . . .
W2 W 0.23871(2) 0.05631(2) 0.54546(2) 0.01180(8) Uani 1 1 d . . . . .
Mn1 Mn 0.24045(8) 0.24724(6) 0.53557(7) 0.0117(2) Uani 1 1 d . . . . .
K3 K 0.56662(13) 0.01340(9) 0.78408(11) 0.0224(4) Uani 1 1 d . . . . .
K2 K 0.65654(13) 0.15975(9) 0.35536(10) 0.0188(4) Uani 1 1 d . . . . .
K1 K 0.55727(14) 0.51154(10) 0.72640(11) 0.0252(4) Uani 1 1 d . . . . .
Na1 Na 0.2452(2) 0.51023(15) 0.73318(17) 0.0159(6) Uani 1 1 d . . . . .
Na2 Na 0.6576(2) 0.25169(15) 0.57052(18) 0.0182(7) Uani 1 1 d . . . . .
O3 O 0.3821(4) 0.2486(3) 0.5470(3) 0.0161(11) Uani 1 1 d . . . . .
O9 O 0.3987(4) 0.2557(2) 0.7018(3) 0.0138(11) Uani 1 1 d . . . . .
O4 O 0.0989(4) 0.2464(2) 0.5569(3) 0.0139(11) Uani 1 1 d . . . . .
O10 O 0.1010(4) 0.2618(2) 0.7098(3) 0.0143(11) Uani 1 1 d . . . . .
O2 O 0.2321(4) 0.1621(2) 0.4607(3) 0.0138(11) Uani 1 1 d . . . . .
O1 O 0.2340(4) 0.3225(3) 0.4492(3) 0.0130(11) Uani 1 1 d . . . . .
O6 O 0.3818(4) 0.0841(2) 0.5492(3) 0.0115(11) Uani 1 1 d . . . . .
O8 O 0.1019(4) 0.0844(3) 0.5653(3) 0.0142(11) Uani 1 1 d . . . . .
O7 O 0.1024(4) 0.4105(3) 0.5327(3) 0.0128(11) Uani 1 1 d . . . . .
Na3 Na 0.9225(2) 0.29781(16) 0.33801(18) 0.0194(7) Uani 1 1 d . . . . .
O21 O 0.3840(4) 0.4201(3) 0.7057(3) 0.0152(11) Uani 1 1 d . . . . .
O5 O 0.3820(4) 0.4094(3) 0.5316(3) 0.0160(11) Uani 1 1 d . . . . .
O22 O 0.3954(4) 0.0979(3) 0.7231(3) 0.0150(11) Uani 1 1 d . . . . .
O23 O 0.1129(4) 0.4209(3) 0.7067(3) 0.0156(11) Uani 1 1 d . . . . .
O24 O 0.1271(4) 0.1038(3) 0.7380(3) 0.0169(12) Uani 1 1 d . . . . .
O14 O 0.2258(4) 0.0009(2) 0.4544(3) 0.0135(11) Uani 1 1 d . . . . .
O20 O 0.2512(4) -0.0139(3) 0.6225(3) 0.0175(12) Uani 1 1 d . . . . .
O13 O 0.2387(4) 0.4829(3) 0.4190(3) 0.0179(12) Uani 1 1 d . . . . .
O18 O -0.0456(4) 0.1519(3) 0.6543(3) 0.0196(12) Uani 1 1 d . . . . .
O17 O -0.0500(4) 0.3538(3) 0.6241(3) 0.0176(12) Uani 1 1 d . . . . .
O16 O 0.5440(4) 0.1604(3) 0.6266(3) 0.0175(12) Uani 1 1 d . . . . .
O19 O 0.2458(4) 0.5162(3) 0.5855(3) 0.0167(11) Uani 1 1 d . . . . .
O5W O 0.7679(4) 0.3499(3) 0.5368(3) 0.0210(12) Uani 1 1 d . . . . .
H5WA H 0.8223 0.3468 0.5677 0.031 Uiso 1 1 d GR . . . .
H5WB H 0.7428 0.3928 0.5514 0.031 Uiso 1 1 d GR . . . .
O15 O 0.5410(4) 0.3511(3) 0.6263(3) 0.0190(12) Uani 1 1 d . . . . .
O25 O 0.0967(4) 0.3083(3) 0.2907(3) 0.0193(12) Uani 1 1 d . . . . .
H25 H 0.1068 0.3152 0.2415 0.029 Uiso 1 1 calc GR . . . .
O4W O 0.5477(4) 0.2578(3) 0.4483(3) 0.0193(12) Uani 1 1 d . . . . .
H4WA H 0.5517 0.3045 0.4231 0.029 Uiso 1 1 d GR . . . .
H4WB H 0.4829 0.2558 0.4615 0.029 Uiso 1 1 d GR . . . .
O6W O 0.7497(4) 0.3071(3) 0.3644(3) 0.0196(12) Uani 1 1 d . . . . .
H6WA H 0.7426 0.3370 0.4113 0.029 Uiso 1 1 d GR . . . .
H6WB H 0.7158 0.3378 0.3252 0.029 Uiso 1 1 d GR . . . .
O26 O 0.2734(4) 0.2819(3) 0.1903(3) 0.0159(11) Uani 1 1 d . . . . .
H26 H 0.3200 0.2944 0.1607 0.024 Uiso 1 1 calc R . . . .
O2W O 0.4735(4) 0.5762(3) 0.5867(3) 0.0228(12) Uani 1 1 d . . . . .
H2WA H 0.4178 0.5500 0.5695 0.034 Uiso 1 1 d GR . . . .
H2WB H 0.5172 0.5752 0.5455 0.034 Uiso 1 1 d GR . . . .
O3W O 0.7540(4) 0.5458(3) 0.7916(3) 0.0196(12) Uani 1 1 d . . . . .
H3WA H 0.7398 0.5975 0.7900 0.029 Uiso 1 1 d GR . . . .
H3WB H 0.7594 0.5360 0.8459 0.029 Uiso 1 1 d GR . . . .
O9W O 0.4991(4) 0.0531(3) 0.3950(3) 0.0283(14) Uani 1 1 d . . . . .
H9WA H 0.4628 0.0610 0.4372 0.043 Uiso 1 1 d GR . . . .
H9WB H 0.5288 0.0090 0.4067 0.043 Uiso 1 1 d GR . . . .
O1W O 0.5188(4) 0.4523(3) 0.8833(3) 0.0245(13) Uani 1 1 d . . . . .
H1WA H 0.5727 0.4574 0.9142 0.037 Uiso 1 1 d GR . . . .
H1WB H 0.4785 0.4839 0.9094 0.037 Uiso 1 1 d GR . . . .
O8W O 0.7634(4) 0.1628(3) 0.5068(3) 0.0180(12) Uani 1 1 d . . . . .
H8WA H 0.7760 0.1215 0.5384 0.027 Uiso 1 1 d GR . . . .
H8WB H 0.8237 0.1835 0.5010 0.027 Uiso 1 1 d GR . . . .
O10W O 0.4615(4) 0.0865(3) 0.9076(3) 0.0199(12) Uani 1 1 d . . . . .
H10A H 0.4624 0.0580 0.9516 0.030 Uiso 1 1 d GR . . . .
H10B H 0.4024 0.1052 0.8962 0.030 Uiso 1 1 d GR . . . .
O7W O 0.9494(4) 0.1986(3) 0.4401(3) 0.0219(12) Uani 1 1 d . . . . .
H7WA H 0.9959 0.2136 0.4771 0.033 Uiso 1 1 d GR . . . .
H7WB H 0.9762 0.1556 0.4188 0.033 Uiso 1 1 d GR . . . .
O12 O 0.2471(4) 0.1662(3) 0.6177(3) 0.0122(11) Uani 1 1 d . . . . .
O11 O 0.2449(4) 0.3375(2) 0.6060(3) 0.0123(11) Uani 1 1 d . . . . .
C2 C 0.2822(5) 0.1641(4) 0.3845(4) 0.0142(16) Uani 1 1 d . . . . .
H2A H 0.2657 0.1166 0.3535 0.017 Uiso 1 1 calc R . . . .
H2B H 0.3547 0.1645 0.3955 0.017 Uiso 1 1 calc R . . . .
C3 C 0.2533(6) 0.2355(4) 0.3327(5) 0.0150(16) Uani 1 1 d . . . . .
C4 C 0.1401(6) 0.2338(4) 0.3167(5) 0.0169(17) Uani 1 1 d . . . . .
H4A H 0.1248 0.1946 0.2744 0.020 Uiso 1 1 calc R . . . .
H4B H 0.1080 0.2169 0.3667 0.020 Uiso 1 1 calc R . . . .
C1 C 0.2870(6) 0.3102(4) 0.3746(4) 0.0167(17) Uani 1 1 d . . . . .
H1A H 0.3591 0.3076 0.3872 0.020 Uiso 1 1 calc R . . . .
H1B H 0.2747 0.3546 0.3376 0.020 Uiso 1 1 calc R . . . .
C5 C 0.3101(6) 0.2263(4) 0.2526(4) 0.0182(17) Uani 1 1 d . . . . .
H5A H 0.3818 0.2349 0.2635 0.022 Uiso 1 1 calc R . . . .
H5B H 0.3013 0.1728 0.2319 0.022 Uiso 1 1 calc R . . . .

loop_
_atom_site_aniso_label
_atom_site_aniso_U_11
_atom_site_aniso_U_22
_atom_site_aniso_U_33
_atom_site_aniso_U_23
_atom_site_aniso_U_13
_atom_site_aniso_U_12
W4 0.01352(17) 0.01111(14) 0.01082(16) 0.00030(11) -0.00103(12) 0.00016(12)
W5 0.01398(16) 0.01095(14) 0.01134(16) -0.00030(11) -0.00031(12) 0.00049(12)
W3 0.01396(17) 0.01095(14) 0.01122(16) -0.00067(11) -0.00086(12) -0.00054(12)
W6 0.01356(16) 0.01106(14) 0.01212(16) 0.00054(11) 0.00059(12) 0.00010(12)
W1 0.01678(17) 0.01045(14) 0.01037(16) 0.00039(11) -0.00043(12) 0.00017(13)
W2 0.01481(17) 0.01050(14) 0.01006(16) -0.00017(11) -0.00014(12) -0.00020(13)
Mn1 0.0131(6) 0.0091(5) 0.0130(6) 0.0013(4) 0.0004(5) 0.0000(5)
K3 0.0194(9) 0.0208(8) 0.0272(10) 0.0030(7) 0.0041(8) -0.0002(8)
K2 0.0229(9) 0.0177(8) 0.0157(9) -0.0014(7) -0.0009(7) 0.0015(7)
K1 0.0268(10) 0.0229(9) 0.0257(10) 0.0006(7) -0.0044(8) -0.0024(8)
Na1 0.0194(16) 0.0171(14) 0.0113(15) -0.0021(11) 0.0009(13) 0.0002(13)
Na2 0.0179(16) 0.0200(15) 0.0166(17) -0.0002(12) -0.0005(13) -0.0002(13)
O3 0.018(3) 0.021(3) 0.009(3) 0.002(2) 0.000(2) 0.000(2)
O9 0.015(3) 0.012(2) 0.014(3) 0.000(2) -0.001(2) -0.005(2)
O4 0.014(3) 0.015(2) 0.012(3) -0.002(2) -0.001(2) -0.001(2)
O10 0.021(3) 0.010(2) 0.011(3) 0.0000(19) -0.004(2) -0.005(2)
O2 0.019(3) 0.010(2) 0.012(3) -0.0022(19) -0.001(2) -0.003(2)
O1 0.020(3) 0.012(2) 0.008(3) 0.0014(19) 0.003(2) 0.001(2)
O6 0.013(3) 0.008(2) 0.013(3) -0.0054(19) -0.002(2) 0.002(2)
O8 0.017(3) 0.012(2) 0.013(3) -0.006(2) 0.000(2) 0.001(2)
O7 0.014(3) 0.015(2) 0.009(3) 0.0011(19) -0.004(2) -0.001(2)
Na3 0.0226(17) 0.0180(15) 0.0177(17) -0.0006(12) -0.0002(14) 0.0003(13)
O21 0.019(3) 0.011(2) 0.016(3) -0.002(2) 0.004(2) 0.001(2)
O5 0.022(3) 0.013(2) 0.012(3) 0.004(2) 0.002(2) -0.002(2)
O22 0.019(3) 0.017(2) 0.008(3) 0.000(2) -0.003(2) 0.005(2)
O23 0.018(3) 0.015(2) 0.014(3) 0.002(2) -0.001(2) 0.002(2)
O24 0.018(3) 0.016(3) 0.016(3) 0.001(2) 0.001(2) -0.001(2)
O14 0.022(3) 0.011(2) 0.007(3) 0.0019(19) -0.003(2) 0.000(2)
O20 0.018(3) 0.016(3) 0.019(3) -0.005(2) 0.001(2) -0.007(2)
O13 0.024(3) 0.015(2) 0.014(3) -0.001(2) -0.002(2) 0.001(2)
O18 0.014(3) 0.020(3) 0.025(3) 0.000(2) 0.000(2) -0.002(2)
O17 0.019(3) 0.014(2) 0.020(3) 0.001(2) -0.002(2) 0.002(2)
O16 0.015(3) 0.020(3) 0.017(3) -0.002(2) 0.004(2) 0.001(2)
O19 0.020(3) 0.011(2) 0.019(3) -0.001(2) -0.003(2) 0.000(2)
O5W 0.027(3) 0.014(3) 0.021(3) 0.005(2) -0.006(3) 0.001(2)
O15 0.016(3) 0.018(3) 0.023(3) 0.000(2) 0.000(2) 0.000(2)
O25 0.022(3) 0.021(3) 0.015(3) 0.000(2) -0.002(3) 0.003(2)
O4W 0.018(3) 0.021(3) 0.020(3) 0.002(2) -0.001(2) 0.000(2)
O6W 0.023(3) 0.017(3) 0.019(3) 0.000(2) 0.001(2) 0.003(2)
O26 0.017(3) 0.017(2) 0.014(3) 0.004(2) 0.005(2) -0.001(2)
O2W 0.024(3) 0.023(3) 0.021(3) 0.000(2) 0.003(2) -0.009(3)
O3W 0.026(3) 0.026(3) 0.007(3) 0.005(2) -0.001(2) 0.005(2)
O9W 0.026(3) 0.026(3) 0.033(4) 0.005(2) 0.005(3) 0.011(3)
O1W 0.024(3) 0.028(3) 0.021(3) -0.002(2) -0.002(3) 0.008(3)
O8W 0.023(3) 0.011(2) 0.020(3) -0.001(2) 0.002(2) 0.000(2)
O10W 0.019(3) 0.027(3) 0.013(3) 0.003(2) -0.003(2) 0.006(3)
O7W 0.021(3) 0.023(3) 0.022(3) -0.002(2) -0.003(3) -0.002(2)
O12 0.013(3) 0.015(2) 0.009(3) 0.0006(19) -0.003(2) -0.001(2)
O11 0.015(3) 0.012(2) 0.009(3) -0.0024(19) 0.001(2) 0.000(2)
C2 0.010(4) 0.017(4) 0.016(4) 0.001(3) 0.008(3) 0.002(3)
C3 0.012(4) 0.016(4) 0.016(4) 0.004(3) -0.003(3) 0.000(3)
C4 0.024(5) 0.016(4) 0.011(4) 0.002(3) 0.004(3) 0.001(3)
C1 0.016(4) 0.023(4) 0.012(4) 0.002(3) 0.004(3) 0.001(3)
C5 0.021(4) 0.023(4) 0.010(4) 0.001(3) -0.001(3) -0.004(4)

loop_
_atom_type_symbol
_atom_type_description
_atom_type_scat_dispersion_real
_atom_type_scat_dispersion_imag
_atom_type_scat_source
C C 0.0033 0.0016 'International Tables Vol C Tables 4.2.6.8 and 6.1.1.4'
H H 0.0000 0.0000 'International Tables Vol C Tables 4.2.6.8 and 6.1.1.4'
K K 0.2009 0.2494 'International Tables Vol C Tables 4.2.6.8 and 6.1.1.4'
Mn Mn 0.3368 0.7283 'International Tables Vol C Tables 4.2.6.8 and 6.1.1.4'
Na Na 0.0362 0.0249 'International Tables Vol C Tables 4.2.6.8 and 6.1.1.4'
O O 0.0106 0.0060 'International Tables Vol C Tables 4.2.6.8 and 6.1.1.4'
W W -0.8490 6.8722 'International Tables Vol C Tables 4.2.6.8 and 6.1.1.4'

loop_
_geom_angle_atom_site_label_1
_geom_angle_atom_site_label_2
_geom_angle_atom_site_label_3
_geom_angle
_geom_angle_site_symmetry_1
_geom_angle_site_symmetry_3
_geom_angle_publ_flag
O3 W4 Na3 121.03(13) . 4_566 ?
O3 W4 O12 71.94(18) . . ?
O9 W4 O3 75.56(19) . . ?
O9 W4 O6 156.02(19) . . ?
O9 W4 Na3 45.48(14) . 4_566 ?
O9 W4 O12 85.30(18) . . ?
O6 W4 O3 85.50(18) . . ?
O6 W4 Na3 149.48(14) . 4_566 ?
O6 W4 O12 74.79(18) . . ?
O22 W4 O3 159.0(2) . . ?
O22 W4 O9 93.5(2) . . ?
O22 W4 O6 99.4(2) . . ?
O22 W4 Na3 50.34(15) . 4_566 ?
O22 W4 O12 89.5(2) . . ?
O16 W4 O3 95.1(2) . . ?
O16 W4 O9 99.3(2) . . ?
O16 W4 O6 96.9(2) . . ?
O16 W4 Na3 95.41(17) . 4_566 ?
O16 W4 O22 104.5(2) . . ?
O16 W4 O12 164.9(2) . . ?
O12 W4 Na3 97.98(13) . 4_566 ?
O4 W5 K2 119.43(13) . 4_566 ?
O4 W5 O11 72.03(17) . . ?
O10 W5 K2 47.21(13) . 4_566 ?
O10 W5 O4 74.67(18) . . ?
O10 W5 O7 156.2(2) . . ?
O10 W5 O11 86.80(19) . . ?
O7 W5 K2 141.84(13) . 4_566 ?
O7 W5 O4 86.21(18) . . ?
O7 W5 O11 73.69(18) . . ?
O23 W5 K2 46.46(15) . 4_566 ?
O23 W5 O4 157.9(2) . . ?
O23 W5 O10 93.7(2) . . ?
O23 W5 O7 99.3(2) . . ?
O23 W5 O11 88.9(2) . . ?
O17 W5 K2 108.57(17) . 4_566 ?
O17 W5 O4 96.7(2) . . ?
O17 W5 O10 101.6(2) . . ?
O17 W5 O7 94.5(2) . . ?
O17 W5 O23 104.1(2) . . ?
O17 W5 O11 163.9(2) . . ?
O11 W5 K2 87.27(12) . 4_566 ?
O3 W3 O11 70.67(17) . . ?
O9 W3 O3 74.43(18) . . ?
O9 W3 O5 153.3(2) . . ?
O9 W3 O11 87.44(19) . . ?
O21 W3 O3 158.4(2) . . ?
O21 W3 O9 99.2(2) . . ?
O21 W3 O5 99.1(2) . . ?
O21 W3 O15 104.0(2) . . ?
O21 W3 O11 88.7(2) . . ?
O5 W3 O3 81.43(18) . . ?
O5 W3 O11 73.65(19) . . ?
O15 W3 O3 97.4(2) . . ?
O15 W3 O9 99.1(2) . . ?
O15 W3 O5 95.3(2) . . ?
O15 W3 O11 164.5(2) . . ?
O4 W6 K1 152.88(13) . 2_546 ?
O4 W6 O12 71.17(17) . . ?
O10 W6 K1 114.17(15) . 2_546 ?
O10 W6 O4 75.20(18) . . ?
O10 W6 O8 156.1(2) . . ?
O10 W6 O12 90.22(19) . . ?
O8 W6 K1 89.74(14) . 2_546 ?
O8 W6 O4 83.58(18) . . ?
O8 W6 O12 72.31(18) . . ?
O24 W6 K1 51.03(16) . 2_546 ?
O24 W6 O4 156.0(2) . . ?
O24 W6 O10 96.3(2) . . ?
O24 W6 O8 98.8(2) . . ?
O24 W6 O12 86.7(2) . . ?
O18 W6 K1 54.44(16) . 2_546 ?
O18 W6 O4 99.7(2) . . ?
O18 W6 O10 100.4(2) . . ?
O18 W6 O8 93.9(2) . . ?
O18 W6 O24 103.9(2) . . ?
O18 W6 O12 163.9(2) . . ?
O12 W6 K1 131.42(12) . 2_546 ?
O1 W1 O11 69.86(16) . . ?
O7 W1 O1 80.44(18) . . ?
O7 W1 O11 73.95(18) . . ?
O5 W1 O1 83.41(19) . . ?
O5 W1 O7 147.68(19) . . ?
O5 W1 O11 74.26(18) . . ?
O13 W1 O1 87.65(19) . . ?
O13 W1 O7 103.7(2) . . ?
O13 W1 O5 103.4(2) . . ?
O13 W1 O19 103.9(2) . . ?
O13 W1 O11 157.50(19) . . ?
O19 W1 O1 168.4(2) . . ?
O19 W1 O7 95.2(2) . . ?
O19 W1 O5 95.1(2) . . ?
O19 W1 O11 98.62(19) . . ?
O2 W2 Na1 139.74(12) . 2_546 ?
O6 W2 Na1 89.64(15) . 2_546 ?
O6 W2 O2 81.20(18) . . ?
O6 W2 O12 75.29(18) . . ?
O8 W2 Na1 85.10(15) . 2_546 ?
O8 W2 O2 83.44(19) . . ?
O8 W2 O6 149.27(18) . . ?
O8 W2 O12 74.45(18) . . ?
O14 W2 Na1 135.26(15) . 2_546 ?
O14 W2 O2 84.93(18) . . ?
O14 W2 O6 103.0(2) . . ?
O14 W2 O8 102.0(2) . . ?
O14 W2 O12 154.52(18) . . ?
O20 W2 Na1 31.41(16) . 2_546 ?
O20 W2 O2 170.59(19) . . ?
O20 W2 O6 94.2(2) . . ?
O20 W2 O8 96.8(2) . . ?
O20 W2 O14 104.2(2) . . ?
O20 W2 O12 101.32(19) . . ?
O12 W2 Na1 70.12(13) . 2_546 ?
O12 W2 O2 69.64(17) . . ?
O3 Mn1 O4 164.0(2) . . ?
O3 Mn1 O2 96.4(2) . . ?
O3 Mn1 O1 95.0(2) . . ?
O3 Mn1 O12 85.2(2) . . ?
O3 Mn1 O11 85.3(2) . . ?
O2 Mn1 O4 94.1(2) . . ?
O2 Mn1 O1 92.3(2) . . ?
O2 Mn1 O12 84.2(2) . . ?
O2 Mn1 O11 176.4(2) . . ?
O1 Mn1 O4 96.7(2) . . ?
O1 Mn1 O12 176.4(2) . . ?
O1 Mn1 O11 84.39(19) . . ?
O12 Mn1 O4 83.9(2) . . ?
O11 Mn1 O4 84.8(2) . . ?
O11 Mn1 O12 99.2(2) . . ?
W5 K3 K2 50.97(3) 2_546 3_656 ?
O22 K3 W5 94.70(11) . 2_546 ?
O22 K3 K2 70.35(10) . 3_656 ?
O22 K3 O23 68.78(14) . 2_546 ?
O22 K3 O13 142.73(14) . 4_666 ?
O22 K3 O17 122.77(15) . 2_546 ?
O22 K3 O25 67.24(14) . 4_666 ?
O22 K3 O9W 70.78(14) . 3_656 ?
O23 K3 W5 27.51(10) 2_546 2_546 ?
O23 K3 K2 33.84(10) 2_546 3_656 ?
O23 K3 O13 124.54(14) 2_546 4_666 ?
O23 K3 O17 54.81(13) 2_546 2_546 ?
O23 K3 O25 130.58(15) 2_546 4_666 ?
O23 K3 O9W 69.61(14) 2_546 3_656 ?
O13 K3 W5 98.24(10) 4_666 2_546 ?
O13 K3 K2 141.96(10) 4_666 3_656 ?
O13 K3 O9W 144.64(14) 4_666 3_656 ?
O17 K3 W5 28.07(10) 2_546 2_546 ?
O17 K3 K2 68.45(10) 2_546 3_656 ?
O17 K3 O13 74.97(13) 2_546 4_666 ?
O17 K3 O9W 96.13(14) 2_546 3_656 ?
O25 K3 W5 143.76(12) 4_666 2_546 ?
O25 K3 K2 135.73(11) 4_666 3_656 ?
O25 K3 O13 82.15(13) 4_666 4_666 ?
O25 K3 O17 149.23(15) 4_666 2_546 ?
O25 K3 O9W 114.30(14) 4_666 3_656 ?
O3W K3 W5 141.91(12) 2_646 2_546 ?
O3W K3 K2 116.56(11) 2_646 3_656 ?
O3W K3 O22 115.69(15) 2_646 . ?
O3W K3 O23 149.42(15) 2_646 2_546 ?
O3W K3 O13 71.81(14) 2_646 4_666 ?
O3W K3 O17 117.53(15) 2_646 2_546 ?
O3W K3 O25 72.86(15) 2_646 4_666 ?
O3W K3 O9W 83.12(15) 2_646 3_656 ?
O3W K3 O10W 133.71(16) 2_646 . ?
O9W K3 W5 86.19(10) 3_656 2_546 ?
O9W K3 K2 36.47(10) 3_656 3_656 ?
O10W K3 W5 77.81(11) . 2_546 ?
O10W K3 K2 107.81(12) . 3_656 ?
O10W K3 O22 67.13(15) . . ?
O10W K3 O23 76.73(15) . 2_546 ?
O10W K3 O13 81.69(15) . 4_666 ?
O10W K3 O17 89.91(15) . 2_546 ?
O10W K3 O25 66.33(15) . 4_666 ?
O10W K3 O9W 133.16(16) . 3_656 ?
W5 K2 H4WA 105.8 4_665 . ?
O10 K2 W5 30.92(9) 4_665 4_665 ?
O10 K2 O23 57.67(14) 4_665 4_665 ?
O10 K2 H4WA 79.0 4_665 . ?
O10 K2 O6W 73.82(15) 4_665 . ?
O10 K2 O9W 108.57(16) 4_665 . ?
O10 K2 O8W 147.95(15) 4_665 . ?
O23 K2 W5 26.76(9) 4_665 4_665 ?
O23 K2 H4WA 128.1 4_665 . ?
O23 K2 O9W 75.71(15) 4_665 . ?
O20 K2 W5 101.12(11) 3_656 4_665 ?
O20 K2 O10 129.64(15) 3_656 4_665 ?
O20 K2 O23 75.88(14) 3_656 4_665 ?
O20 K2 H4WA 151.2 3_656 . ?
O20 K2 O6W 126.81(16) 3_656 . ?
O20 K2 O9W 74.20(15) 3_656 . ?
O20 K2 O8W 72.20(14) 3_656 . ?
O4W K2 W5 115.86(12) . 4_665 ?
O4W K2 O10 92.70(15) . 4_665 ?
O4W K2 O23 132.84(16) . 4_665 ?
O4W K2 O20 135.97(16) . 3_656 ?
O4W K2 H4WA 16.5 . . ?
O4W K2 O6W 70.16(16) . . ?
O4W K2 O9W 81.81(16) . . ?
O4W K2 O8W 76.23(15) . . ?
O6W K2 W5 101.12(12) . 4_665 ?
O6W K2 O23 123.96(16) . 4_665 ?
O6W K2 H4WA 57.6 . . ?
O6W K2 O9W 151.96(17) . . ?
O6W K2 O8W 74.14(15) . . ?
O9W K2 W5 90.95(12) . 4_665 ?
O9W K2 H4WA 94.9 . . ?
O8W K2 W5 165.17(12) . 4_665 ?
O8W K2 O23 147.74(15) . 4_665 ?
O8W K2 H4WA 83.8 . . ?
O8W K2 O9W 99.62(16) . . ?
K3 K1 H3WA 37.7 2_656 . ?
O21 K1 K3 145.11(11) . 2_656 ?
O21 K1 O24 68.73(14) . 2_556 ?
O21 K1 O18 116.75(15) . 2_556 ?
O21 K1 O15 54.38(14) . . ?
O21 K1 O3W 154.49(15) . . ?
O21 K1 H3WA 166.4 . . ?
O21 K1 O1W 74.72(15) . . ?
O24 K1 K3 146.15(10) 2_556 2_656 ?
O24 K1 O18 54.01(13) 2_556 2_556 ?
O24 K1 O15 120.54(14) 2_556 . ?
O24 K1 H3WA 109.7 2_556 . ?
O18 K1 K3 94.95(10) 2_556 2_656 ?
O18 K1 O15 169.19(15) 2_556 . ?
O18 K1 H3WA 57.3 2_556 . ?
O15 K1 K3 92.28(10) . 2_656 ?
O15 K1 H3WA 129.7 . . ?
O2W K1 K3 110.51(13) . 2_656 ?
O2W K1 O21 79.11(15) . . ?
O2W K1 O24 68.53(15) . 2_556 ?
O2W K1 O18 100.66(15) . 2_556 ?
O2W K1 O15 84.25(14) . . ?
O2W K1 O3W 124.94(16) . . ?
O2W K1 H3WA 113.3 . . ?
O2W K1 O1W 145.16(18) . . ?
O3W K1 K3 26.70(10) . 2_656 ?
O3W K1 O24 124.69(15) . 2_556 ?
O3W K1 O18 70.76(14) . 2_556 ?
O3W K1 O15 114.39(15) . . ?
O3W K1 H3WA 17.5 . . ?
O1W K1 K3 104.10(12) . 2_656 ?
O1W K1 O24 80.67(15) . 2_556 ?
O1W K1 O18 72.01(14) . 2_556 ?
O1W K1 O15 98.43(15) . . ?
O1W K1 O3W 85.73(16) . . ?
O1W K1 H3WA 91.7 . . ?
K2 Na1 K3 73.39(6) 4_566 2_556 ?
K2 Na1 Na3 126.30(9) 4_566 3_666 ?
Na3 Na1 K3 55.76(6) 3_666 2_556 ?
O21 Na1 K3 138.79(14) . 2_556 ?
O21 Na1 K2 82.14(13) . 4_566 ?
O21 Na1 Na3 148.48(16) . 3_666 ?
O21 Na1 O22 173.9(2) . 2_556 ?
O22 Na1 K3 42.30(11) 2_556 2_556 ?
O22 Na1 K2 93.44(14) 2_556 4_566 ?
O22 Na1 Na3 37.27(12) 2_556 3_666 ?
O23 Na1 K3 42.00(12) . 2_556 ?
O23 Na1 K2 49.37(13) . 4_566 ?
O23 Na1 Na3 93.85(14) . 3_666 ?
O23 Na1 O21 97.12(18) . . ?
O23 Na1 O22 82.99(18) . 2_556 ?
O23 Na1 O24 177.6(2) . 2_556 ?
O23 Na1 O20 93.51(19) . 2_556 ?
O23 Na1 O19 82.57(18) . . ?
O24 Na1 K3 135.65(15) 2_556 2_556 ?
O24 Na1 K2 130.87(15) 2_556 4_566 ?
O24 Na1 Na3 84.27(14) 2_556 3_666 ?
O24 Na1 O21 85.29(18) 2_556 . ?
O24 Na1 O22 94.57(18) 2_556 2_556 ?
O24 Na1 O20 85.85(19) 2_556 2_556 ?
O24 Na1 O19 98.34(19) 2_556 . ?
O20 Na1 K3 93.38(15) 2_556 2_556 ?
O20 Na1 K2 48.44(13) 2_556 4_566 ?
O20 Na1 Na3 114.22(15) 2_556 3_666 ?
O20 Na1 O21 94.54(19) 2_556 . ?
O20 Na1 O22 79.40(18) 2_556 2_556 ?
O20 Na1 O19 172.37(19) 2_556 . ?
O19 Na1 K3 88.08(14) . 2_556 ?
O19 Na1 K2 125.30(14) . 4_566 ?
O19 Na1 Na3 72.70(13) . 3_666 ?
O19 Na1 O21 79.54(18) . . ?
O19 Na1 O22 106.47(19) . 2_556 ?
O16 Na2 H5WB 155.5 . . ?
O16 Na2 O15 83.95(19) . . ?
O16 Na2 O4W 88.3(2) . . ?
O16 Na2 O26 86.18(19) . 4_666 ?
O5W Na2 O16 170.6(2) . . ?
O5W Na2 H5WB 17.4 . . ?
O5W Na2 O15 90.05(19) . . ?
O5W Na2 O4W 98.3(2) . . ?
O5W Na2 O26 88.35(19) . 4_666 ?
O5W Na2 O8W 88.2(2) . . ?
O15 Na2 H5WB 72.7 . . ?
O15 Na2 O26 104.18(19) . 4_666 ?
O4W Na2 H5WB 96.4 . . ?
O4W Na2 O15 84.52(19) . . ?
O4W Na2 O26 169.12(19) . 4_666 ?
O26 Na2 H5WB 92.5 4_666 . ?
O8W Na2 O16 98.39(19) . . ?
O8W Na2 H5WB 105.5 . . ?
O8W Na2 O15 175.0(2) . . ?
O8W Na2 O4W 91.1(2) . . ?
O8W Na2 O26 80.46(19) . 4_666 ?
W4 O3 W3 94.55(19) . . ?
Mn1 O3 W4 103.3(2) . . ?
Mn1 O3 W3 102.6(2) . . ?
W4 O9 Na3 99.09(19) . 4_566 ?
W3 O9 W4 111.4(2) . . ?
W3 O9 Na3 145.8(2) . 4_566 ?
W6 O4 W5 96.04(19) . . ?
Mn1 O4 W5 102.9(2) . . ?
Mn1 O4 W6 104.1(2) . . ?
W5 O10 K2 101.88(17) . 4_566 ?
W6 O10 W5 111.2(2) . . ?
W6 O10 K2 146.7(2) . 4_566 ?
Mn1 O2 W2 102.5(2) . . ?
C2 O2 W2 122.5(4) . . ?
C2 O2 Mn1 121.4(4) . . ?
Mn1 O1 W1 103.5(2) . . ?
C1 O1 W1 121.1(4) . . ?
C1 O1 Mn1 121.0(4) . . ?
W2 O6 W4 111.4(2) . . ?
W2 O8 W6 114.7(2) . . ?
W1 O7 W5 114.2(2) . . ?
W4 Na3 K3 66.28(6) 4_665 4_665 ?
O9 Na3 W4 35.42(11) 4_665 4_665 ?
O9 Na3 K3 99.07(14) 4_665 4_665 ?
O9 Na3 O22 65.44(16) 4_665 4_665 ?
O9 Na3 O25 80.67(19) 4_665 1_655 ?
O9 Na3 C4 82.0(2) 4_665 1_655 ?
O22 Na3 W4 31.40(11) 4_665 4_665 ?
O22 Na3 K3 47.51(12) 4_665 4_665 ?
O22 Na3 C4 105.5(2) 4_665 1_655 ?
O25 Na3 W4 71.68(14) 1_655 4_665 ?
O25 Na3 K3 52.53(12) 1_655 4_665 ?
O25 Na3 O22 80.57(18) 1_655 4_665 ?
O25 Na3 C4 27.02(17) 1_655 1_655 ?
O6W Na3 W4 99.04(16) . 4_665 ?
O6W Na3 K3 118.65(15) . 4_665 ?
O6W Na3 O9 95.3(2) . 4_665 ?
O6W Na3 O22 88.35(19) . 4_665 ?
O6W Na3 O25 168.9(2) . 1_655 ?
O6W Na3 O7W 92.7(2) . . ?
O6W Na3 C4 163.0(2) . 1_655 ?
O10W Na3 W4 106.90(16) 4_665 4_665 ?
O10W Na3 K3 45.55(14) 4_665 4_665 ?
O10W Na3 O9 142.3(2) 4_665 4_665 ?
O10W Na3 O22 78.20(18) 4_665 4_665 ?
O10W Na3 O25 83.91(19) 4_665 1_655 ?
O10W Na3 O6W 93.3(2) 4_665 . ?
O10W Na3 O7W 103.5(2) 4_665 . ?
O10W Na3 C4 99.0(2) 4_665 1_655 ?
O7W Na3 W4 146.58(16) . 4_665 ?
O7W Na3 K3 133.09(16) . 4_665 ?
O7W Na3 O9 112.67(19) . 4_665 ?
O7W Na3 O22 178.0(2) . 4_665 ?
O7W Na3 O25 98.44(19) . 1_655 ?
O7W Na3 C4 73.22(19) . 1_655 ?
C4 Na3 W4 88.49(15) 1_655 4_665 ?
C4 Na3 K3 78.30(14) 1_655 4_665 ?
W3 O21 K1 107.0(2) . . ?
W3 O21 Na1 136.9(3) . . ?
Na1 O21 K1 104.58(17) . . ?
W1 O5 W3 113.6(2) . . ?
W4 O22 K3 116.7(2) . . ?
W4 O22 Na1 134.1(2) . 2_546 ?
W4 O22 Na3 98.3(2) . 4_566 ?
Na1 O22 K3 101.24(16) 2_546 . ?
Na1 O22 Na3 106.9(2) 2_546 4_566 ?
Na3 O22 K3 90.18(16) 4_566 . ?
W5 O23 K3 103.5(2) . 2_556 ?
W5 O23 K2 106.78(19) . 4_566 ?
W5 O23 Na1 137.5(3) . . ?
K2 O23 K3 111.78(17) 4_566 2_556 ?
Na1 O23 K3 104.66(17) . 2_556 ?
Na1 O23 K2 91.43(17) . 4_566 ?
W6 O24 K1 101.8(2) . 2_546 ?
W6 O24 Na1 137.9(3) . 2_546 ?
Na1 O24 K1 101.31(17) 2_546 2_546 ?
W2 O20 K2 137.6(3) . 3_656 ?
W2 O20 Na1 126.3(2) . 2_546 ?
Na1 O20 K2 91.77(17) 2_546 3_656 ?
W1 O13 K3 129.6(2) . 4_565 ?
W6 O18 K1 98.2(2) . 2_546 ?
W5 O17 K3 94.88(19) . 2_556 ?
W4 O16 Na2 133.9(3) . . ?
W1 O19 Na1 127.9(2) . . ?
Na2 O5W H5WA 110.0 . . ?
Na2 O5W H5WB 107.6 . . ?
H5WA O5W H5WB 102.7 . . ?
W3 O15 K1 92.54(19) . . ?
W3 O15 Na2 129.5(2) . . ?
Na2 O15 K1 137.6(2) . . ?
K3 O25 H25 81.3 4_565 . ?
Na3 O25 K3 87.71(16) 1_455 4_565 ?
Na3 O25 H25 119.7 1_455 . ?
C4 O25 K3 158.0(4) . 4_565 ?
C4 O25 Na3 102.4(4) . 1_455 ?
C4 O25 H25 109.5 . . ?
K2 O4W H4WA 104.6 . . ?
K2 O4W H4WB 130.4 . . ?
Na2 O4W K2 96.50(18) . . ?
Na2 O4W H4WA 111.7 . . ?
Na2 O4W H4WB 111.0 . . ?
H4WA O4W H4WB 102.5 . . ?
K2 O6W H6WA 118.6 . . ?
K2 O6W H6WB 105.2 . . ?
Na3 O6W K2 111.25(19) . . ?
Na3 O6W H6WA 108.3 . . ?
Na3 O6W H6WB 111.6 . . ?
H6WA O6W H6WB 101.4 . . ?
Na2 O26 H26 93.3 4_565 . ?
C5 O26 Na2 125.1(4) . 4_565 ?
C5 O26 H26 109.5 . . ?
K1 O2W H2WA 111.7 . . ?
K1 O2W H2WB 110.9 . . ?
H2WA O2W H2WB 107.5 . . ?
K3 O3W K1 125.77(18) 2_656 . ?
K3 O3W H3WA 111.4 2_656 . ?
K3 O3W H3WB 110.9 2_656 . ?
K1 O3W H3WA 89.9 . . ?
K1 O3W H3WB 111.8 . . ?
H3WA O3W H3WB 102.8 . . ?
K3 O9W H9WA 129.3 3_656 . ?
K3 O9W H9WB 90.2 3_656 . ?
K2 O9W K3 101.44(17) . 3_656 ?
K2 O9W H9WA 120.8 . . ?
K2 O9W H9WB 105.6 . . ?
H9WA O9W H9WB 102.8 . . ?
K1 O1W H1WA 108.7 . . ?
K1 O1W H1WB 110.6 . . ?
H1WA O1W H1WB 99.4 . . ?
K2 O8W H8WA 125.4 . . ?
K2 O8W H8WB 110.5 . . ?
Na2 O8W K2 96.14(19) . . ?
Na2 O8W H8WA 111.2 . . ?
Na2 O8W H8WB 110.5 . . ?
H8WA O8W H8WB 102.9 . . ?
K3 O10W H10A 110.8 . . ?
K3 O10W H10B 119.0 . . ?
Na3 O10W K3 97.81(19) 4_566 . ?
Na3 O10W H10A 151.2 4_566 . ?
Na3 O10W H10B 52.7 4_566 . ?
H10A O10W H10B 111.9 . . ?
Na3 O7W H7WA 110.8 . . ?
Na3 O7W H7WB 111.3 . . ?
H7WA O7W H7WB 102.9 . . ?
W4 O12 W6 155.4(2) . . ?
W2 O12 W4 93.81(18) . . ?
W2 O12 W6 94.64(17) . . ?
Mn1 O12 W4 99.6(2) . . ?
Mn1 O12 W6 100.8(2) . . ?
Mn1 O12 W2 103.7(2) . . ?
W5 O11 W1 93.70(17) . . ?
W3 O11 W5 155.2(2) . . ?
W3 O11 W1 93.76(17) . . ?
Mn1 O11 W5 100.2(2) . . ?
Mn1 O11 W3 101.3(2) . . ?
Mn1 O11 W1 102.2(2) . . ?
O2 C2 H2A 109.1 . . ?
O2 C2 H2B 109.1 . . ?
O2 C2 C3 112.6(6) . . ?
H2A C2 H2B 107.8 . . ?
C3 C2 H2A 109.1 . . ?
C3 C2 H2B 109.1 . . ?
C2 C3 C5 105.5(6) . . ?
C4 C3 C2 108.1(6) . . ?
C4 C3 C5 111.2(6) . . ?
C1 C3 C2 111.0(6) . . ?
C1 C3 C4 112.0(6) . . ?
C1 C3 C5 109.0(6) . . ?
O25 C4 C3 114.5(6) . . ?
O25 C4 H4A 108.6 . . ?
O25 C4 H4B 108.6 . . ?
C3 C4 H4A 108.6 . . ?
C3 C4 H4B 108.6 . . ?
H4A C4 H4B 107.6 . . ?
O1 C1 C3 111.0(6) . . ?
O1 C1 H1A 109.4 . . ?
O1 C1 H1B 109.4 . . ?
C3 C1 H1A 109.4 . . ?
C3 C1 H1B 109.4 . . ?
H1A C1 H1B 108.0 . . ?
O26 C5 C3 111.2(6) . . ?
O26 C5 H5A 109.4 . . ?
O26 C5 H5B 109.4 . . ?
C3 C5 H5A 109.4 . . ?
C3 C5 H5B 109.4 . . ?
H5A C5 H5B 108.0 . . ?

loop_
_geom_bond_atom_site_label_1
_geom_bond_atom_site_label_2
_geom_bond_distance
_geom_bond_site_symmetry_2
_geom_bond_publ_flag
W4 O3 2.145(5) . ?
W4 O9 1.948(4) . ?
W4 O6 1.954(4) . ?
W4 Na3 3.319(3) 4_566 ?
W4 O22 1.747(5) . ?
W4 O16 1.742(5) . ?
W4 O12 2.215(5) . ?
W5 K2 3.7128(17) 4_566 ?
W5 O4 2.149(4) . ?
W5 O10 1.949(4) . ?
W5 O7 1.952(5) . ?
W5 O23 1.746(5) . ?
W5 O17 1.735(5) . ?
W5 O11 2.231(5) . ?
W3 O3 2.211(5) . ?
W3 O9 1.926(4) . ?
W3 O21 1.735(5) . ?
W3 O5 1.971(5) . ?
W3 O15 1.740(5) . ?
W3 O11 2.221(5) . ?
W6 K1 3.7345(18) 2_546 ?
W6 O4 2.148(5) . ?
W6 O10 1.922(4) . ?
W6 O8 1.970(4) . ?
W6 O24 1.744(5) . ?
W6 O18 1.736(5) . ?
W6 O12 2.242(5) . ?
W1 O1 2.217(4) . ?
W1 O7 1.930(5) . ?
W1 O5 1.918(5) . ?
W1 O13 1.740(5) . ?
W1 O19 1.758(5) . ?
W1 O11 2.237(4) . ?
W2 Na1 3.668(3) 2_546 ?
W2 O2 2.256(4) . ?
W2 O6 1.948(5) . ?
W2 O8 1.907(5) . ?
W2 O14 1.751(5) . ?
W2 O20 1.728(5) . ?
W2 O12 2.199(4) . ?
Mn1 O3 1.876(5) . ?
Mn1 O4 1.913(5) . ?
Mn1 O2 1.885(4) . ?
Mn1 O1 1.891(5) . ?
Mn1 O12 1.910(5) . ?
Mn1 O11 1.906(4) . ?
K3 W5 3.6752(17) 2_546 ?
K3 K2 4.688(2) 3_656 ?
K3 O22 2.828(5) . ?
K3 O23 2.851(5) 2_546 ?
K3 O13 3.104(5) 4_666 ?
K3 O17 3.095(5) 2_546 ?
K3 O25 3.047(5) 4_666 ?
K3 O3W 2.758(5) 2_646 ?
K3 O9W 3.206(6) 3_656 ?
K3 O10W 2.764(5) . ?
K2 W5 3.7127(17) 4_665 ?
K2 O10 2.784(5) 4_665 ?
K2 O23 2.811(5) 4_665 ?
K2 O20 2.772(5) 3_656 ?
K2 O4W 2.688(5) . ?
K2 H4WA 3.0376 . ?
K2 O6W 2.784(5) . ?
K2 O9W 2.843(6) . ?
K2 O8W 2.793(5) . ?
K1 K3 4.979(3) 2_656 ?
K1 O21 2.777(5) . ?
K1 O24 2.966(5) 2_556 ?
K1 O18 3.069(5) 2_556 ?
K1 O15 3.167(5) . ?
K1 O2W 2.718(5) . ?
K1 O3W 2.836(5) . ?
K1 H3WA 2.9733 . ?
K1 O1W 2.793(6) . ?
Na1 K3 4.122(3) 2_556 ?
Na1 K2 3.703(3) 4_566 ?
Na1 Na3 4.080(4) 3_666 ?
Na1 O21 2.438(5) . ?
Na1 O22 2.498(6) 2_556 ?
Na1 O23 2.341(5) . ?
Na1 O24 2.351(5) 2_556 ?
Na1 O20 2.371(6) 2_556 ?
Na1 O19 2.394(6) . ?
Na2 O16 2.357(6) . ?
Na2 O5W 2.289(6) . ?
Na2 H5WB 2.6638 . ?
Na2 O15 2.472(6) . ?
Na2 O4W 2.421(6) . ?
Na2 O26 2.500(6) 4_666 ?
Na2 O8W 2.319(5) . ?
O9 Na3 2.397(6) 4_566 ?
O10 K2 2.784(5) 4_566 ?
O2 C2 1.419(8) . ?
O1 C1 1.431(8) . ?
Na3 W4 3.319(3) 4_665 ?
Na3 K3 3.836(3) 4_665 ?
Na3 O9 2.397(6) 4_665 ?
Na3 O22 2.582(5) 4_665 ?
Na3 O25 2.455(6) 1_655 ?
Na3 O6W 2.342(6) . ?
Na3 O10W 2.310(5) 4_665 ?
Na3 O7W 2.376(6) . ?
Na3 C4 3.103(8) 1_655 ?
O22 Na1 2.498(6) 2_546 ?
O22 Na3 2.582(5) 4_566 ?
O23 K3 2.851(5) 2_556 ?
O23 K2 2.811(5) 4_566 ?
O24 K1 2.966(5) 2_546 ?
O24 Na1 2.351(5) 2_546 ?
O20 K2 2.772(5) 3_656 ?
O20 Na1 2.371(6) 2_546 ?
O13 K3 3.104(5) 4_565 ?
O18 K1 3.069(5) 2_546 ?
O17 K3 3.095(5) 2_556 ?
O5W H5WA 0.8653 . ?
O5W H5WB 0.8352 . ?
O25 K3 3.047(5) 4_565 ?
O25 Na3 2.455(6) 1_455 ?
O25 H25 0.8200 . ?
O25 C4 1.443(8) . ?
O4W H4WA 0.8919 . ?
O4W H4WB 0.8896 . ?
O6W H6WA 0.9201 . ?
O6W H6WB 0.9241 . ?
O26 Na2 2.500(6) 4_565 ?
O26 H26 0.8200 . ?
O26 C5 1.452(8) . ?
O2W H2WA 0.8972 . ?
O2W H2WB 0.8955 . ?
O3W K3 2.758(5) 2_656 ?
O3W H3WA 0.8948 . ?
O3W H3WB 0.8942 . ?
O9W K3 3.206(6) 3_656 ?
O9W H9WA 0.8577 . ?
O9W H9WB 0.8630 . ?
O1W H1WA 0.8627 . ?
O1W H1WB 0.8722 . ?
O8W H8WA 0.8788 . ?
O8W H8WB 0.8777 . ?
O10W Na3 2.310(5) 4_566 ?
O10W H10A 0.8603 . ?
O10W H10B 0.8571 . ?
O7W H7WA 0.8820 . ?
O7W H7WB 0.8837 . ?
C2 H2A 0.9700 . ?
C2 H2B 0.9700 . ?
C2 C3 1.514(9) . ?
C3 C4 1.511(10) . ?
C3 C1 1.496(10) . ?
C3 C5 1.527(10) . ?
C4 H4A 0.9700 . ?
C4 H4B 0.9700 . ?
C1 H1A 0.9700 . ?
C1 H1B 0.9700 . ?
C5 H5A 0.9700 . ?
C5 H5B 0.9700 . ?
